data_7201749
loop_
_publ_author_name
'Zhong, Rui-Qin'
'Zou, Ru-Qiang'
'Du, Miao'
'Jiang, Ling'
'Yamada, Tetsuya'
'Maruta, Goro'
'Takeda, Sadamu'
'Xu, Qiang'

_publ_section_title
;
 Metal--organic coordination architectures with
 3-pyridin-3-yl-benzoate: crystal structures, fluorescent emission and
 magnetic properties
;
_journal_issue 5
_journal_name_full CrystEngComm
_journal_page_first 605
_journal_paper_doi 10.1039/b714491a
_journal_volume 10
_journal_year 2008
_chemical_formula_sum 'C24 H16 Cu N2 O4'
_chemical_formula_weight 459.93
_chemical_name_systematic
;
?
;
_space_group_IT_number 14
_symmetry_cell_setting monoclinic
_symmetry_space_group_name_Hall '-P 2ybc'
_symmetry_space_group_name_H-M 'P 1 21/c 1'
_atom_sites_solution_hydrogens geom
_atom_sites_solution_primary direct
_atom_sites_solution_secondary difmap
_audit_creation_method SHELXL-97
_cell_angle_alpha 90.00
_cell_angle_beta 100.65(3)
_cell_angle_gamma 90.00
_cell_formula_units_Z 2
_cell_length_a 9.0261(18)
_cell_length_b 10.445(2)
_cell_length_c 10.763(2)
_cell_measurement_reflns_used 2876
_cell_measurement_temperature 293(2)
_cell_measurement_theta_max 27.53
_cell_measurement_theta_min 2.25
_cell_volume 997.2(3)
_computing_cell_refinement PROCESS-AUTO
_computing_data_collection 'PROCESS-AUTO (Rigaku, 1998)'
_computing_data_reduction 'CrystalClear (Rigaku, 1999)'
_computing_molecular_graphics SHELXTL
_computing_publication_material SHELXTL
_computing_structure_refinement 'SHELXL-97 (Sheldrick, 1997b)'
_computing_structure_solution 'SHELXS-97 (Sheldrick, 1997a)'
_diffrn_ambient_temperature 293(2)
_diffrn_measured_fraction_theta_full 0.999
_diffrn_measured_fraction_theta_max 0.999
_diffrn_measurement_device_type 'Rigaku RAXIS-RAPID'
_diffrn_measurement_method \w
_diffrn_radiation_monochromator graphite
_diffrn_radiation_source 'fine-focus sealed tube'
_diffrn_radiation_type MoK\a
_diffrn_radiation_wavelength 0.71073
_diffrn_reflns_av_R_equivalents 0.1259
_diffrn_reflns_av_sigmaI/netI 0.1012
_diffrn_reflns_limit_h_max 10
_diffrn_reflns_limit_h_min -10
_diffrn_reflns_limit_k_max 12
_diffrn_reflns_limit_k_min -11
_diffrn_reflns_limit_l_max 12
_diffrn_reflns_limit_l_min -12
_diffrn_reflns_number 7490
_diffrn_reflns_theta_full 25.19
_diffrn_reflns_theta_max 25.19
_diffrn_reflns_theta_min 3.01
_diffrn_standards_decay_% 0
_diffrn_standards_interval_count 0
_diffrn_standards_interval_time 0
_diffrn_standards_number 0
_exptl_absorpt_coefficient_mu 1.130
_exptl_absorpt_correction_T_max 0.998
_exptl_absorpt_correction_T_min 0.965
_exptl_absorpt_correction_type multi-scan
_exptl_absorpt_process_details '(ABSCOR; Higashi, 1995)'
_exptl_crystal_colour purple
_exptl_crystal_density_diffrn 1.532
_exptl_crystal_density_meas ?
_exptl_crystal_density_method 'not measured'
_exptl_crystal_description block
_exptl_crystal_F_000 470
_exptl_crystal_size_max 0.14
_exptl_crystal_size_mid 0.12
_exptl_crystal_size_min 0.12
_refine_diff_density_max 0.744
_refine_diff_density_min -1.014
_refine_diff_density_rms 0.122
_refine_ls_extinction_method none
_refine_ls_goodness_of_fit_ref 1.129
_refine_ls_hydrogen_treatment constr
_refine_ls_matrix_type full
_refine_ls_number_parameters 132
_refine_ls_number_reflns 1791
_refine_ls_number_restraints 0
_refine_ls_restrained_S_all 1.129
_refine_ls_R_factor_all 0.1160
_refine_ls_R_factor_gt 0.0702
_refine_ls_shift/su_max 0.000
_refine_ls_shift/su_mean 0.000
_refine_ls_structure_factor_coef Fsqd
_refine_ls_weighting_details 'calc w=1/[\s^2^(Fo^2^)+(0.0794P)^2^+1.0629P] where P=(Fo^2^+2Fc^2^)/3'
_refine_ls_weighting_scheme calc
_refine_ls_wR_factor_gt 0.1567
_refine_ls_wR_factor_ref 0.2035
_reflns_number_gt 1082
_reflns_number_total 1791
_reflns_threshold_expression >2sigma(I)
_cod_data_source_file b714491a.txt
_cod_data_source_block 5
_cod_depositor_comments
;
The following automatic conversions were performed:
'_symmetry_cell_setting' value 'MONOCLINIC' changed to 'monoclinic'
according to '/home/saulius/struct/CIF-dictionaries/cif_core.dic'
dictionary named 'cif_core.dic' version 2.4.1 from 2010-06-29.

Automatic conversion script
Id: cif_fix_enum 1527 2010-12-29 10:47:43Z saulius 

The following automatic conversions were performed:

'_exptl_crystal_density_meas' value 'none' was changed to '?' - the
value is perceived as not measured.

Automatic conversion script
Id: cif_fix_values 3008 2015-01-20 13:52:24Z robertas 
;
_cod_original_sg_symbol_H-M P2(1)/c
_cod_database_code 7201749

loop_
_symmetry_equiv_pos_as_xyz
'x, y, z'
'-x, y+1/2, -z+1/2'
'-x, -y, -z'
'x, -y-1/2, z-1/2'

loop_
_atom_site_label
_atom_site_type_symbol
_atom_site_fract_x
_atom_site_fract_y
_atom_site_fract_z
_atom_site_U_iso_or_equiv
_atom_site_adp_type
_atom_site_occupancy
_atom_site_symmetry_multiplicity
_atom_site_calc_flag
_atom_site_refinement_flags
_atom_site_disorder_assembly
_atom_site_disorder_group
Cu1 Cu 1.5000 0.0000 1.0000 0.0383(4) Uani 1 2 d S . .
C1 C 1.1601(7) 0.2414(6) 0.8516(7) 0.0360(16) Uani 1 1 d . . .
C2 C 1.0459(7) 0.2351(6) 0.9204(7) 0.0343(15) Uani 1 1 d . . .
H2 H 1.0511 0.1740 0.9839 0.041 Uiso 1 1 calc R . .
C3 C 0.9226(7) 0.3180(6) 0.8975(7) 0.0375(16) Uani 1 1 d . . .
C4 C 0.9176(8) 0.4113(6) 0.8052(8) 0.0462(19) Uani 1 1 d . . .
H4 H 0.8383 0.4695 0.7905 0.055 Uiso 1 1 calc R . .
C5 C 1.0317(8) 0.4171(7) 0.7351(8) 0.0496(19) Uani 1 1 d . . .
H5 H 1.0275 0.4791 0.6725 0.060 Uiso 1 1 calc R . .
C6 C 1.1513(8) 0.3327(7) 0.7564(7) 0.0431(18) Uani 1 1 d . . .
H6 H 1.2258 0.3368 0.7073 0.052 Uiso 1 1 calc R . .
C7 C 1.2919(7) 0.1508(6) 0.8777(7) 0.0369(16) Uani 1 1 d . . .
C8 C 0.7966(7) 0.3036(6) 0.9679(7) 0.0380(16) Uani 1 1 d . . .
C9 C 0.7302(7) 0.1862(6) 0.9766(7) 0.0413(18) Uani 1 1 d . . .
H9 H 0.7695 0.1166 0.9397 0.050 Uiso 1 1 calc R . .
C10 C 0.5671(8) 0.2630(7) 1.0977(8) 0.050(2) Uani 1 1 d . . .
H10 H 0.4922 0.2488 1.1449 0.060 Uiso 1 1 calc R . .
C11 C 0.6272(8) 0.3844(7) 1.0954(8) 0.054(2) Uiso 1 1 d . . .
H11 H 0.5911 0.4512 1.1386 0.064 Uiso 1 1 calc R . .
C12 C 0.7415(9) 0.4056(8) 1.0282(8) 0.054(2) Uiso 1 1 d . . .
H12 H 0.7810 0.4873 1.0236 0.065 Uiso 1 1 calc R . .
N1 N 0.6134(6) 0.1648(5) 1.0341(6) 0.0376(14) Uani 1 1 d . . .
O1 O 1.3114(5) 0.0938(4) 0.9849(5) 0.0432(12) Uani 1 1 d . . .
O2 O 1.3741(5) 0.1363(5) 0.7990(5) 0.0503(13) Uani 1 1 d . . .

loop_
_atom_site_aniso_label
_atom_site_aniso_U_11
_atom_site_aniso_U_22
_atom_site_aniso_U_33
_atom_site_aniso_U_23
_atom_site_aniso_U_13
_atom_site_aniso_U_12
Cu1 0.0280(6) 0.0416(7) 0.0482(8) 0.0058(6) 0.0150(5) 0.0039(5)
C1 0.035(4) 0.034(3) 0.040(4) -0.002(3) 0.008(3) -0.005(3)
C2 0.033(3) 0.037(3) 0.033(4) 0.002(3) 0.006(3) -0.004(3)
C3 0.032(3) 0.032(3) 0.052(5) -0.003(3) 0.016(3) 0.004(3)
C4 0.040(4) 0.037(4) 0.062(5) 0.012(4) 0.011(4) 0.010(3)
C5 0.053(5) 0.049(4) 0.049(5) 0.014(4) 0.018(4) 0.004(4)
C6 0.037(4) 0.049(4) 0.047(5) 0.001(3) 0.018(3) 0.002(3)
C7 0.030(3) 0.038(3) 0.045(5) -0.005(3) 0.010(3) -0.009(3)
C8 0.029(3) 0.036(4) 0.051(5) 0.000(3) 0.014(3) 0.005(3)
C9 0.034(4) 0.038(4) 0.055(5) 0.003(3) 0.016(3) 0.004(3)
C10 0.039(4) 0.057(5) 0.057(5) -0.010(4) 0.016(4) -0.002(4)
N1 0.029(3) 0.046(3) 0.040(4) 0.002(3) 0.011(3) 0.007(3)
O1 0.038(3) 0.042(3) 0.054(3) 0.009(2) 0.020(2) 0.007(2)
O2 0.042(3) 0.064(3) 0.050(3) 0.003(3) 0.023(3) 0.001(2)

loop_
_atom_type_symbol
_atom_type_description
_atom_type_scat_dispersion_real
_atom_type_scat_dispersion_imag
_atom_type_scat_source
C C 0.0033 0.0016 'International Tables Vol C Tables 4.2.6.8 and 6.1.1.4'
H H 0.0000 0.0000 'International Tables Vol C Tables 4.2.6.8 and 6.1.1.4'
N N 0.0061 0.0033 'International Tables Vol C Tables 4.2.6.8 and 6.1.1.4'
O O 0.0106 0.0060 'International Tables Vol C Tables 4.2.6.8 and 6.1.1.4'
Cu Cu 0.3201 1.2651 'International Tables Vol C Tables 4.2.6.8 and 6.1.1.4'

loop_
_geom_angle_atom_site_label_1
_geom_angle_atom_site_label_2
_geom_angle_atom_site_label_3
_geom_angle
_geom_angle_site_symmetry_1
_geom_angle_site_symmetry_3
_geom_angle_publ_flag
O1 Cu1 O1 180.000(1) 3_857 . ?
O1 Cu1 N1 90.5(2) 3_857 1_655 ?
O1 Cu1 N1 89.5(2) . 1_655 ?
O1 Cu1 N1 89.5(2) 3_857 3_757 ?
O1 Cu1 N1 90.5(2) . 3_757 ?
N1 Cu1 N1 180.0 1_655 3_757 ?
C2 C1 C6 118.8(6) . . ?
C2 C1 C7 121.0(6) . . ?
C6 C1 C7 120.2(6) . . ?
C1 C2 C3 121.8(7) . . ?
C1 C2 H2 119.1 . . ?
C3 C2 H2 119.1 . . ?
C4 C3 C2 118.8(6) . . ?
C4 C3 C8 120.6(6) . . ?
C2 C3 C8 120.5(6) . . ?
C3 C4 C5 119.5(6) . . ?
C3 C4 H4 120.3 . . ?
C5 C4 H4 120.3 . . ?
C6 C5 C4 121.2(7) . . ?
C6 C5 H5 119.4 . . ?
C4 C5 H5 119.4 . . ?
C5 C6 C1 119.8(7) . . ?
C5 C6 H6 120.1 . . ?
C1 C6 H6 120.1 . . ?
O2 C7 O1 124.2(6) . . ?
O2 C7 C1 120.3(7) . . ?
O1 C7 C1 115.6(6) . . ?
C9 C8 C12 117.0(7) . . ?
C9 C8 C3 120.6(6) . . ?
C12 C8 C3 122.4(6) . . ?
N1 C9 C8 124.9(7) . . ?
N1 C9 H9 117.6 . . ?
C8 C9 H9 117.6 . . ?
N1 C10 C11 122.2(7) . . ?
N1 C10 H10 118.9 . . ?
C11 C10 H10 118.9 . . ?
C12 C11 C10 119.3(8) . . ?
C12 C11 H11 120.3 . . ?
C10 C11 H11 120.3 . . ?
C11 C12 C8 119.3(8) . . ?
C11 C12 H12 120.4 . . ?
C8 C12 H12 120.4 . . ?
C9 N1 C10 117.1(6) . . ?
C9 N1 Cu1 118.6(5) . 1_455 ?
C10 N1 Cu1 123.7(5) . 1_455 ?
C7 O1 Cu1 106.3(4) . . ?

loop_
_geom_bond_atom_site_label_1
_geom_bond_atom_site_label_2
_geom_bond_distance
_geom_bond_site_symmetry_2
_geom_bond_publ_flag
Cu1 O1 1.945(4) 3_857 ?
Cu1 O1 1.945(4) . ?
Cu1 N1 2.001(5) 1_655 ?
Cu1 N1 2.001(5) 3_757 ?
C1 C2 1.377(9) . ?
C1 C6 1.392(10) . ?
C1 C7 1.506(9) . ?
C2 C3 1.395(9) . ?
C2 H2 0.9300 . ?
C3 C4 1.386(10) . ?
C3 C8 1.486(9) . ?
C4 C5 1.386(10) . ?
C4 H4 0.9300 . ?
C5 C6 1.380(10) . ?
C5 H5 0.9300 . ?
C6 H6 0.9300 . ?
C7 O2 1.233(8) . ?
C7 O1 1.282(8) . ?
C8 C9 1.376(9) . ?
C8 C12 1.387(10) . ?
C9 N1 1.337(8) . ?
C9 H9 0.9300 . ?
C10 N1 1.342(9) . ?
C10 C11 1.381(10) . ?
C10 H10 0.9300 . ?
C11 C12 1.383(11) . ?
C11 H11 0.9300 . ?
C12 H12 0.9300 . ?
N1 Cu1 2.001(5) 1_455 ?

loop_
_geom_torsion_atom_site_label_1
_geom_torsion_atom_site_label_2
_geom_torsion_atom_site_label_3
_geom_torsion_atom_site_label_4
_geom_torsion
_geom_torsion_site_symmetry_1
_geom_torsion_site_symmetry_2
_geom_torsion_site_symmetry_3
_geom_torsion_site_symmetry_4
_geom_torsion_publ_flag
C6 C1 C2 C3 -0.3(10) . . . . ?
C7 C1 C2 C3 -179.8(6) . . . . ?
C1 C2 C3 C4 -1.8(10) . . . . ?
C1 C2 C3 C8 176.2(6) . . . . ?
C2 C3 C4 C5 2.3(11) . . . . ?
C8 C3 C4 C5 -175.6(7) . . . . ?
C3 C4 C5 C6 -0.8(12) . . . . ?
C4 C5 C6 C1 -1.3(11) . . . . ?
C2 C1 C6 C5 1.9(10) . . . . ?
C7 C1 C6 C5 -178.6(6) . . . . ?
C2 C1 C7 O2 163.1(6) . . . . ?
C6 C1 C7 O2 -16.5(10) . . . . ?
C2 C1 C7 O1 -17.8(9) . . . . ?
C6 C1 C7 O1 162.7(6) . . . . ?
C4 C3 C8 C9 128.3(8) . . . . ?
C2 C3 C8 C9 -49.6(10) . . . . ?
C4 C3 C8 C12 -52.4(10) . . . . ?
C2 C3 C8 C12 129.7(8) . . . . ?
C12 C8 C9 N1 2.9(11) . . . . ?
C3 C8 C9 N1 -177.7(6) . . . . ?
N1 C10 C11 C12 -1.7(12) . . . . ?
C10 C11 C12 C8 -2.0(12) . . . . ?
C9 C8 C12 C11 1.4(11) . . . . ?
C3 C8 C12 C11 -177.9(7) . . . . ?
C8 C9 N1 C10 -6.5(11) . . . . ?
C8 C9 N1 Cu1 164.7(6) . . . 1_455 ?
C11 C10 N1 C9 5.7(11) . . . . ?
C11 C10 N1 Cu1 -164.9(6) . . . 1_455 ?
O2 C7 O1 Cu1 5.5(8) . . . . ?
C1 C7 O1 Cu1 -173.6(4) . . . . ?
O1 Cu1 O1 C7 54(100) 3_857 . . . ?
N1 Cu1 O1 C7 74.8(4) 1_655 . . . ?
N1 Cu1 O1 C7 -105.2(4) 3_757 . . . ?
